data_2238393
loop_
_publ_author_name
'Sharma, Naresh'
'Vyas, Komal M.'
'Jadeja, R. N.'
'Kant, Rajni'
'Gupta, Vivek K.'

_publ_section_title
;
 (<i>Z</i>)-3-Methyl-4-[1-(4-methylanilino)propylidene]-1-phenyl-1<i>H</i>-pyrazol-5(4<i>H</i>)-one
;
_journal_issue 8
_journal_name_full 'Acta Crystallographica Section E'
_journal_page_first o1271
_journal_paper_doi 10.1107/S1600536813019144
_journal_volume 69
_journal_year 2013
_chemical_formula_iupac 'C20 H21 N3 O'
_chemical_formula_moiety 'C20 H21 N3 O'
_chemical_formula_sum 'C20 H21 N3 O'
_chemical_formula_weight 319.40
_chemical_name_systematic
(<i>Z</i>)-3-methyl-4-[1-(4-methylanilino)propylidene]-1-phenyl-1<i>H</i>-pyrazol-5(4<i>H</i>)-one
_space_group_IT_number 2
_symmetry_cell_setting triclinic
_symmetry_space_group_name_Hall '-P 1'
_symmetry_space_group_name_H-M 'P -1'
_atom_sites_solution_hydrogens geom
_atom_sites_solution_primary direct
_atom_sites_solution_secondary difmap
_audit_creation_method SHELXL-97
_cell_angle_alpha 105.633(4)
_cell_angle_beta 99.971(3)
_cell_angle_gamma 104.961(3)
_cell_formula_units_Z 2
_cell_length_a 8.8092(3)
_cell_length_b 9.8629(4)
_cell_length_c 10.9278(4)
_cell_measurement_reflns_used 10378
_cell_measurement_temperature 293(2)
_cell_measurement_theta_max 29.0796
_cell_measurement_theta_min 3.4710
_cell_volume 852.75(6)
_computing_cell_refinement 'CrysAlis PRO (Oxford Diffraction, 2010)'
_computing_data_collection 'CrysAlis PRO (Oxford Diffraction, 2010)'
_computing_data_reduction 'CrysAlis PRO (Oxford Diffraction, 2010)'
_computing_molecular_graphics 'ORTEP-3 for Windows (Farrugia, 2012)'
_computing_publication_material 'PLATON (Spek, 2009)'
_computing_structure_refinement 'SHELXL97 (Sheldrick, 2008)'
_computing_structure_solution 'SHELXS97 (Sheldrick, 2008)'
_diffrn_ambient_temperature 293(2)
_diffrn_detector_area_resol_mean 16.1049
_diffrn_measured_fraction_theta_full 0.998
_diffrn_measured_fraction_theta_max 0.998
_diffrn_measurement_device_type 'Oxford Diffraction Xcalibur Sapphire3'
_diffrn_measurement_method '\w scans'
_diffrn_radiation_monochromator graphite
_diffrn_radiation_source 'fine-focus sealed tube'
_diffrn_radiation_type MoK\a
_diffrn_radiation_wavelength 0.71073
_diffrn_reflns_av_R_equivalents 0.0664
_diffrn_reflns_av_sigmaI/netI 0.0409
_diffrn_reflns_limit_h_max 10
_diffrn_reflns_limit_h_min -10
_diffrn_reflns_limit_k_max 12
_diffrn_reflns_limit_k_min -12
_diffrn_reflns_limit_l_max 13
_diffrn_reflns_limit_l_min -13
_diffrn_reflns_number 23723
_diffrn_reflns_theta_full 26.00
_diffrn_reflns_theta_max 26.00
_diffrn_reflns_theta_min 3.48
_diffrn_standards_decay_% 0
_diffrn_standards_interval_count 0
_diffrn_standards_interval_time 0
_diffrn_standards_number 0
_exptl_absorpt_coefficient_mu 0.078
_exptl_absorpt_correction_T_max 1.00000
_exptl_absorpt_correction_T_min 0.79175
_exptl_absorpt_correction_type multi-scan
_exptl_absorpt_process_details '(CrysAlis RED; Oxford Diffraction, 2010)'
_exptl_crystal_colour Yellow
_exptl_crystal_density_diffrn 1.244
_exptl_crystal_density_method 'not measured'
_exptl_crystal_description Block
_exptl_crystal_F_000 340
_exptl_crystal_size_max 0.30
_exptl_crystal_size_mid 0.20
_exptl_crystal_size_min 0.20
_refine_diff_density_max 0.173
_refine_diff_density_min -0.165
_refine_ls_extinction_method none
_refine_ls_goodness_of_fit_ref 1.010
_refine_ls_hydrogen_treatment mixed
_refine_ls_matrix_type full
_refine_ls_number_parameters 225
_refine_ls_number_reflns 3341
_refine_ls_number_restraints 0
_refine_ls_restrained_S_all 1.010
_refine_ls_R_factor_all 0.1007
_refine_ls_R_factor_gt 0.0520
_refine_ls_shift/su_max 0.001
_refine_ls_shift/su_mean 0.000
_refine_ls_structure_factor_coef Fsqd
_refine_ls_weighting_details 'calc w=1/[\s^2^(Fo^2^)+(0.0441P)^2^+0.3811P] where P=(Fo^2^+2Fc^2^)/3'
_refine_ls_weighting_scheme calc
_refine_ls_wR_factor_gt 0.1072
_refine_ls_wR_factor_ref 0.1303
_reflns_number_gt 2067
_reflns_number_total 3341
_reflns_threshold_expression I>2\s(I)
_cod_data_source_file lh5629.cif
_cod_data_source_block I
_cod_original_cell_volume 852.75(5)
_cod_database_code 2238393
_cod_database_fobs_code 2238393

loop_
_symmetry_equiv_pos_as_xyz
'x, y, z'
'-x, -y, -z'

loop_
_atom_site_type_symbol
_atom_site_label
_atom_site_fract_x
_atom_site_fract_y
_atom_site_fract_z
_atom_site_U_iso_or_equiv
_atom_site_adp_type
_atom_site_calc_flag
_atom_site_refinement_flags
_atom_site_occupancy
_atom_site_symmetry_multiplicity
N N1 0.6306(2) 0.5996(2) 0.37478(17) 0.0405(4) Uani d . 1 1
N N2 0.4810(2) 0.6219(2) 0.33572(19) 0.0461(5) Uani d . 1 1
C C3 0.4497(3) 0.6918(2) 0.4430(2) 0.0432(5) Uani d . 1 1
C C4 0.5759(3) 0.7196(2) 0.5581(2) 0.0419(5) Uani d . 1 1
C C5 0.6914(2) 0.6541(2) 0.5090(2) 0.0396(5) Uani d . 1 1
O O5 0.82042(18) 0.64696(18) 0.57192(14) 0.0524(4) Uani d . 1 1
C C6 0.6921(2) 0.5216(2) 0.2780(2) 0.0382(5) Uani d . 1 1
C C7 0.6007(3) 0.4624(2) 0.1476(2) 0.0458(6) Uani d . 1 1
H H7 0.4989 0.4733 0.1250 0.055 Uiso calc R 1 1
C C8 0.6609(3) 0.3874(3) 0.0520(2) 0.0542(7) Uani d . 1 1
H H8 0.5989 0.3479 -0.0351 0.065 Uiso calc R 1 1
C C9 0.8116(3) 0.3703(3) 0.0832(2) 0.0537(6) Uani d . 1 1
H H9 0.8524 0.3210 0.0180 0.064 Uiso calc R 1 1
C C10 0.9002(3) 0.4274(3) 0.2122(2) 0.0540(6) Uani d . 1 1
H H10 1.0013 0.4149 0.2343 0.065 Uiso calc R 1 1
C C11 0.8431(3) 0.5029(2) 0.3102(2) 0.0460(6) Uani d . 1 1
H H11 0.9053 0.5410 0.3971 0.055 Uiso calc R 1 1
C C12 0.7747(3) 0.8304(2) 0.9149(2) 0.0423(5) Uani d . 1 1
C C13 0.8209(3) 0.7326(3) 0.9708(2) 0.0456(6) Uani d . 1 1
H H13 0.8139 0.6388 0.9176 0.055 Uiso calc R 1 1
C C14 0.8777(3) 0.7740(3) 1.1057(2) 0.0510(6) Uani d . 1 1
H H14 0.9085 0.7072 1.1424 0.061 Uiso calc R 1 1
C C15 0.8898(3) 0.9121(3) 1.1875(2) 0.0517(6) Uani d . 1 1
C C16 0.8441(3) 1.0085(3) 1.1292(2) 0.0558(7) Uani d . 1 1
H H16 0.8516 1.1025 1.1823 0.067 Uiso calc R 1 1
C C17 0.7877(3) 0.9697(3) 0.9947(2) 0.0517(6) Uani d . 1 1
H H17 0.7585 1.0370 0.9580 0.062 Uiso calc R 1 1
C C18 0.9500(4) 0.9557(3) 1.3343(3) 0.0825(9) Uani d . 1 1
H H18A 0.9662 1.0595 1.3739 0.124 Uiso calc PR 0.60(4) 1
H H18B 1.0513 0.9368 1.3558 0.124 Uiso calc PR 0.60(4) 1
H H18C 0.8712 0.8985 1.3671 0.124 Uiso calc PR 0.60(4) 1
H H18D 0.9596 0.8703 1.3573 0.124 Uiso calc PR 0.40(4) 1
H H18E 0.8745 0.9931 1.3754 0.124 Uiso calc PR 0.40(4) 1
H H18F 1.0546 1.0314 1.3641 0.124 Uiso calc PR 0.40(4) 1
N N19 0.7247(2) 0.7827(2) 0.77489(19) 0.0468(5) Uani d . 1 1
C C20 0.5957(3) 0.7862(2) 0.6926(2) 0.0419(5) Uani d . 1 1
C C21 0.4839(3) 0.8636(3) 0.7452(2) 0.0489(6) Uani d . 1 1
H H21A 0.4943 0.8702 0.8366 0.059 Uiso calc R 1 1
H H21B 0.3724 0.8056 0.6963 0.059 Uiso calc R 1 1
C C22 0.5207(3) 1.0205(3) 0.7353(3) 0.0670(8) Uani d . 1 1
H H22A 0.4515 1.0688 0.7755 0.101 Uiso calc R 1 1
H H22B 0.5010 1.0139 0.6444 0.101 Uiso calc R 1 1
H H22C 0.6325 1.0768 0.7798 0.101 Uiso calc R 1 1
C C23 0.2922(3) 0.7244(3) 0.4309(3) 0.0591(7) Uani d . 1 1
H H23A 0.2374 0.6964 0.3396 0.089 Uiso calc R 1 1
H H23B 0.3132 0.8288 0.4728 0.089 Uiso calc R 1 1
H H23C 0.2248 0.6690 0.4728 0.089 Uiso calc R 1 1
H H19 0.778(3) 0.728(3) 0.727(2) 0.063(8) Uiso d . 1 1

loop_
_atom_site_aniso_label
_atom_site_aniso_U_11
_atom_site_aniso_U_22
_atom_site_aniso_U_33
_atom_site_aniso_U_12
_atom_site_aniso_U_13
_atom_site_aniso_U_23
N1 0.0335(10) 0.0496(11) 0.0386(11) 0.0157(8) 0.0051(8) 0.0155(9)
N2 0.0348(10) 0.0554(12) 0.0490(12) 0.0162(9) 0.0063(9) 0.0198(10)
C3 0.0379(12) 0.0441(13) 0.0485(14) 0.0111(10) 0.0103(11) 0.0193(11)
C4 0.0404(12) 0.0436(13) 0.0448(14) 0.0127(10) 0.0131(10) 0.0190(10)
C5 0.0363(12) 0.0430(13) 0.0412(13) 0.0120(10) 0.0091(10) 0.0180(10)
O5 0.0453(10) 0.0708(11) 0.0432(9) 0.0296(8) 0.0055(7) 0.0156(8)
C6 0.0367(11) 0.0329(11) 0.0433(13) 0.0085(9) 0.0075(10) 0.0142(10)
C7 0.0403(13) 0.0467(13) 0.0463(14) 0.0138(10) 0.0027(11) 0.0146(11)
C8 0.0627(16) 0.0476(14) 0.0434(14) 0.0187(12) 0.0019(12) 0.0076(11)
C9 0.0622(16) 0.0475(14) 0.0500(16) 0.0258(12) 0.0136(13) 0.0070(12)
C10 0.0505(14) 0.0585(15) 0.0548(16) 0.0282(12) 0.0103(12) 0.0134(12)
C11 0.0427(13) 0.0518(14) 0.0425(14) 0.0176(11) 0.0064(11) 0.0149(11)
C12 0.0387(12) 0.0490(14) 0.0401(13) 0.0144(10) 0.0150(10) 0.0130(11)
C13 0.0434(13) 0.0465(13) 0.0471(14) 0.0162(11) 0.0142(11) 0.0123(11)
C14 0.0532(15) 0.0548(15) 0.0489(15) 0.0166(12) 0.0130(12) 0.0241(12)
C15 0.0512(14) 0.0589(16) 0.0414(14) 0.0097(12) 0.0159(11) 0.0163(12)
C16 0.0648(16) 0.0505(15) 0.0477(15) 0.0176(13) 0.0186(13) 0.0075(12)
C17 0.0596(15) 0.0498(14) 0.0535(16) 0.0228(12) 0.0185(12) 0.0218(12)
C18 0.104(3) 0.086(2) 0.0468(17) 0.0230(19) 0.0128(16) 0.0160(15)
N19 0.0469(12) 0.0575(13) 0.0388(12) 0.0236(10) 0.0124(9) 0.0130(9)
C20 0.0371(12) 0.0396(12) 0.0506(14) 0.0083(10) 0.0123(10) 0.0209(11)
C21 0.0458(14) 0.0519(14) 0.0556(15) 0.0194(11) 0.0208(11) 0.0201(12)
C22 0.0748(19) 0.0550(16) 0.081(2) 0.0296(14) 0.0248(16) 0.0261(14)
C23 0.0425(14) 0.0720(17) 0.0658(17) 0.0246(13) 0.0106(12) 0.0236(14)

loop_
_atom_type_symbol
_atom_type_description
_atom_type_scat_dispersion_real
_atom_type_scat_dispersion_imag
_atom_type_scat_source
C C 0.0033 0.0016 'International Tables Vol C Tables 4.2.6.8 and 6.1.1.4'
H H 0.0000 0.0000 'International Tables Vol C Tables 4.2.6.8 and 6.1.1.4'
N N 0.0061 0.0033 'International Tables Vol C Tables 4.2.6.8 and 6.1.1.4'
O O 0.0106 0.0060 'International Tables Vol C Tables 4.2.6.8 and 6.1.1.4'

loop_
_geom_angle_atom_site_label_1
_geom_angle_atom_site_label_2
_geom_angle_atom_site_label_3
_geom_angle
C5 N1 N2 111.70(17)
C5 N1 C6 129.42(17)
N2 N1 C6 118.78(17)
C3 N2 N1 106.56(17)
N2 C3 C4 111.68(19)
N2 C3 C23 118.1(2)
C4 C3 C23 130.2(2)
C20 C4 C3 133.0(2)
C20 C4 C5 122.02(19)
C3 C4 C5 104.92(19)
O5 C5 N1 125.9(2)
O5 C5 C4 129.0(2)
N1 C5 C4 105.10(17)
C11 C6 C7 119.2(2)
C11 C6 N1 121.19(19)
C7 C6 N1 119.60(19)
C8 C7 C6 120.0(2)
C8 C7 H7 120.0
C6 C7 H7 120.0
C9 C8 C7 121.0(2)
C9 C8 H8 119.5
C7 C8 H8 119.5
C10 C9 C8 118.7(2)
C10 C9 H9 120.7
C8 C9 H9 120.7
C9 C10 C11 121.6(2)
C9 C10 H10 119.2
C11 C10 H10 119.2
C10 C11 C6 119.5(2)
C10 C11 H11 120.3
C6 C11 H11 120.3
C17 C12 C13 119.5(2)
C17 C12 N19 123.6(2)
C13 C12 N19 116.8(2)
C14 C13 C12 119.9(2)
C14 C13 H13 120.0
C12 C13 H13 120.0
C15 C14 C13 121.6(2)
C15 C14 H14 119.2
C13 C14 H14 119.2
C14 C15 C16 117.5(2)
C14 C15 C18 121.2(2)
C16 C15 C18 121.4(2)
C17 C16 C15 122.0(2)
C17 C16 H16 119.0
C15 C16 H16 119.0
C12 C17 C16 119.6(2)
C12 C17 H17 120.2
C16 C17 H17 120.2
C15 C18 H18A 109.5
C15 C18 H18B 109.5
H18A C18 H18B 109.5
C15 C18 H18C 109.5
H18A C18 H18C 109.5
H18B C18 H18C 109.5
C15 C18 H18D 109.5
H18A C18 H18D 141.1
H18B C18 H18D 56.3
H18C C18 H18D 56.3
C15 C18 H18E 109.5
H18A C18 H18E 56.3
H18B C18 H18E 141.1
H18C C18 H18E 56.3
H18D C18 H18E 109.5
C15 C18 H18F 109.5
H18A C18 H18F 56.3
H18B C18 H18F 56.3
H18C C18 H18F 141.1
H18D C18 H18F 109.5
H18E C18 H18F 109.5
C20 N19 C12 131.3(2)
C20 N19 H19 108.9(15)
C12 N19 H19 119.2(15)
N19 C20 C4 116.9(2)
N19 C20 C21 120.1(2)
C4 C20 C21 122.9(2)
C20 C21 C22 112.1(2)
C20 C21 H21A 109.2
C22 C21 H21A 109.2
C20 C21 H21B 109.2
C22 C21 H21B 109.2
H21A C21 H21B 107.9
C21 C22 H22A 109.5
C21 C22 H22B 109.5
H22A C22 H22B 109.5
C21 C22 H22C 109.5
H22A C22 H22C 109.5
H22B C22 H22C 109.5
C3 C23 H23A 109.5
C3 C23 H23B 109.5
H23A C23 H23B 109.5
C3 C23 H23C 109.5
H23A C23 H23C 109.5
H23B C23 H23C 109.5

loop_
_geom_bond_atom_site_label_1
_geom_bond_atom_site_label_2
_geom_bond_distance
N1 C5 1.372(3)
N1 N2 1.404(2)
N1 C6 1.407(3)
N2 C3 1.304(3)
C3 C4 1.437(3)
C3 C23 1.496(3)
C4 C20 1.398(3)
C4 C5 1.442(3)
C5 O5 1.252(2)
C6 C11 1.388(3)
C6 C7 1.389(3)
C7 C8 1.378(3)
C7 H7 0.9300
C8 C9 1.377(3)
C8 H8 0.9300
C9 C10 1.371(3)
C9 H9 0.9300
C10 C11 1.380(3)
C10 H10 0.9300
C11 H11 0.9300
C12 C17 1.377(3)
C12 C13 1.380(3)
C12 N19 1.425(3)
C13 C14 1.380(3)
C13 H13 0.9300
C14 C15 1.379(3)
C14 H14 0.9300
C15 C16 1.381(3)
C15 C18 1.502(3)
C16 C17 1.379(3)
C16 H16 0.9300
C17 H17 0.9300
C18 H18A 0.9600
C18 H18B 0.9600
C18 H18C 0.9600
C18 H18D 0.9600
C18 H18E 0.9600
C18 H18F 0.9600
N19 C20 1.335(3)
N19 H19 0.92(3)
C20 C21 1.494(3)
C21 C22 1.534(3)
C21 H21A 0.9700
C21 H21B 0.9700
C22 H22A 0.9600
C22 H22B 0.9600
C22 H22C 0.9600
C23 H23A 0.9600
C23 H23B 0.9600
C23 H23C 0.9600

loop_
_geom_hbond_atom_site_label_D
_geom_hbond_atom_site_label_H
_geom_hbond_atom_site_label_A
_geom_hbond_site_symmetry_A
_geom_hbond_distance_DH
_geom_hbond_distance_HA
_geom_hbond_distance_DA
_geom_hbond_angle_DHA
N19 H19 O5 1_555 0.92(3) 1.82(2) 2.656(2) 151(2)

loop_
_geom_torsion_atom_site_label_1
_geom_torsion_atom_site_label_2
_geom_torsion_atom_site_label_3
_geom_torsion_atom_site_label_4
_geom_torsion
C5 N1 N2 C3 1.3(2)
C6 N1 N2 C3 178.00(18)
N1 N2 C3 C4 0.1(2)
N1 N2 C3 C23 -177.35(19)
N2 C3 C4 C20 -178.3(2)
C23 C3 C4 C20 -1.3(4)
N2 C3 C4 C5 -1.3(2)
C23 C3 C4 C5 175.7(2)
N2 N1 C5 O5 178.3(2)
C6 N1 C5 O5 2.0(4)
N2 N1 C5 C4 -2.0(2)
C6 N1 C5 C4 -178.31(19)
C20 C4 C5 O5 -1.0(3)
C3 C4 C5 O5 -178.4(2)
C20 C4 C5 N1 179.35(19)
C3 C4 C5 N1 1.9(2)
C5 N1 C6 C11 -7.2(3)
N2 N1 C6 C11 176.70(19)
C5 N1 C6 C7 173.0(2)
N2 N1 C6 C7 -3.1(3)
C11 C6 C7 C8 -0.6(3)
N1 C6 C7 C8 179.2(2)
C6 C7 C8 C9 -0.2(4)
C7 C8 C9 C10 1.0(4)
C8 C9 C10 C11 -1.0(4)
C9 C10 C11 C6 0.2(4)
C7 C6 C11 C10 0.6(3)
N1 C6 C11 C10 -179.1(2)
C17 C12 C13 C14 0.8(3)
N19 C12 C13 C14 177.1(2)
C12 C13 C14 C15 0.0(4)
C13 C14 C15 C16 -0.5(4)
C13 C14 C15 C18 179.4(2)
C14 C15 C16 C17 0.3(4)
C18 C15 C16 C17 -179.6(2)
C13 C12 C17 C16 -1.1(3)
N19 C12 C17 C16 -177.1(2)
C15 C16 C17 C12 0.5(4)
C17 C12 N19 C20 -51.1(4)
C13 C12 N19 C20 132.8(3)
C12 N19 C20 C4 -175.5(2)
C12 N19 C20 C21 6.7(4)
C3 C4 C20 N19 174.6(2)
C5 C4 C20 N19 -2.0(3)
C3 C4 C20 C21 -7.6(4)
C5 C4 C20 C21 175.8(2)
N19 C20 C21 C22 98.8(3)
C4 C20 C21 C22 -78.8(3)
